data_8101793
loop_
_publ_author_name
'J. Cejka'
'B. Kratochv\'il'
'L. Cvak'
'A. Jegorov'

_publ_section_title
;
Crystal structure of 1-hydroxymethyl-10\a-methoxy-9,10-dihydrolysergol, 
C~18~H~24~N~2~O~3~
;
_journal_issue 3
_journal_name_full 'Zeitschrift f\"ur Kristallographie - New Crystal Structures'
_journal_page_first 351
_journal_page_last 352
_journal_volume 220
_journal_year 2005
_chemical_absolute_configuration ad
_chemical_formula_moiety 'C18 H24 N2 O3'
_chemical_formula_sum 'C18 H24 N2 O3'
_chemical_formula_weight 316.40
_chemical_name_systematic 1-hydroxymethyl-10\a-methoxy-9,10-dihydrolysergol
_space_group_IT_number 19
_symmetry_cell_setting orthorhombic
_symmetry_space_group_name_Hall 'P 2ac 2ab'
_symmetry_space_group_name_H-M 'P 21 21 21'
_atom_sites_solution_hydrogens geom
_atom_sites_solution_primary direct
_cell_angle_alpha 90
_cell_angle_beta 90
_cell_angle_gamma 90
_cell_formula_units_Z 4
_cell_length_a 9.8679(10)
_cell_length_b 10.8765(10)
_cell_length_c 15.458(2)
_cell_measurement_reflns_used 20
_cell_measurement_temperature 293
_cell_measurement_theta_max 50
_cell_measurement_theta_min 48
_cell_volume 1659.1(3)
_computing_cell_refinement 'CAD-4 software [9]'
_computing_data_collection 'CAD-4 software [9]'
_computing_data_reduction 'RC93 [10]'
_computing_molecular_graphics 'ORTEP3 [13]'
_computing_publication_material 'CRYSTALS [12]'
_computing_structure_refinement 'CRYSTALS [12]'
_computing_structure_solution 'SIR92 [11]'
_diffrn_ambient_temperature 293
_diffrn_measured_fraction_theta_full 0.995
_diffrn_measured_fraction_theta_max 0.994
_diffrn_measurement_device_type 'Enraf-Nonius CAD4'
_diffrn_measurement_method \w/2\q
_diffrn_radiation_monochromator graphite
_diffrn_radiation_type 'Cu K\a'
_diffrn_radiation_wavelength 1.54180
_diffrn_reflns_av_R_equivalents 3.990
_diffrn_reflns_limit_h_max 12
_diffrn_reflns_limit_h_min 0
_diffrn_reflns_limit_k_max 13
_diffrn_reflns_limit_k_min 0
_diffrn_reflns_limit_l_max 19
_diffrn_reflns_limit_l_min -19
_diffrn_reflns_number 3615
_diffrn_reflns_theta_full 66.629
_diffrn_reflns_theta_max 74.864
_diffrn_reflns_theta_min 4.972
_diffrn_standards_decay_% 1.21
_diffrn_standards_interval_time 3600
_diffrn_standards_number 2
_exptl_absorpt_coefficient_mu 0.697
_exptl_absorpt_correction_T_max 0.9070
_exptl_absorpt_correction_T_min 0.8227
_exptl_absorpt_correction_type psi-scan
_exptl_absorpt_process_details 'Azimutal absorption correction [6]'
_exptl_crystal_colour colorless
_exptl_crystal_density_diffrn 1.267
_exptl_crystal_description prism
_exptl_crystal_F_000 680
_exptl_crystal_size_max 0.50
_exptl_crystal_size_mid 0.28
_exptl_crystal_size_min 0.14
_refine_diff_density_max 0.55
_refine_diff_density_min -0.56
_refine_ls_abs_structure_details 'Flack, 3293 Friedel-pairs'
_refine_ls_abs_structure_Flack -0.1(3)
_refine_ls_extinction_method None
_refine_ls_goodness_of_fit_ref 1.1145
_refine_ls_hydrogen_treatment constr
_refine_ls_matrix_type full
_refine_ls_number_parameters 209
_refine_ls_number_reflns 3198
_refine_ls_number_restraints 0
_refine_ls_R_factor_all 0.0664
_refine_ls_R_factor_gt 0.0654
_refine_ls_shift/su_max 0.000293
_refine_ls_structure_factor_coef F
_refine_ls_weighting_details
;
 Method, part 1, Chebychev polynomial, [7,8] 
 [weight] = 1.0/[A~0~*T~0~(x)+A~1~*T~1~(x) ... +A~n-1~]*T~n-1~(x)] 
 where A~i~ are the Chebychev coefficients listed below and x= Fcalc/Fmax 
 Method = Robust Weighting [8] 
 W = [weight] * [1-(deltaF/6*sigmaF)^2^]^2^ 
 A~i~ are: 
 7.51 4.66 5.74 
;
_refine_ls_weighting_scheme calc
_refine_ls_wR_factor_all 0.0802
_refine_ls_wR_factor_gt 0.0794
_reflns_limit_h_max 12
_reflns_limit_h_min -12
_reflns_limit_k_max 13
_reflns_limit_k_min 0
_reflns_limit_l_max 19
_reflns_limit_l_min 0
_reflns_number_gt 3198
_reflns_number_total 3293
_reflns_threshold_expression I>2sigma(I)
_oxford_diffrn_Wilson_B_factor 2.06
_oxford_diffrn_Wilson_scale 0.07
_oxford_refine_ls_scale 3.961(13)
_cod_data_source_file 1267-1549.cff
_cod_data_source_block cejka20005-11-05_HMDL
_cod_depositor_comments
;
The following automatic conversions were performed:
'_symmetry_cell_setting' value 'Orthorhombic' changed to 'orthorhombic'
according to '/home/saulius/struct/CIF-dictionaries/cif_core.dic'
dictionary named 'cif_core.dic' version 2.4.1 from 2010-06-29.

Automatic conversion script
Id: cif_fix_enum 1555 2011-01-17 13:19:09Z saulius 
;
_cod_original_sg_symbol_H-M 'P 21 21 21 '
_cod_database_code 8101793

loop_
_symmetry_equiv_pos_as_xyz
x,y,z
x+1/2,-y+1/2,-z
-x,y+1/2,-z+1/2
-x+1/2,-y,z+1/2

loop_
_atom_site_label
_atom_site_type_symbol
_atom_site_fract_x
_atom_site_fract_y
_atom_site_fract_z
_atom_site_U_iso_or_equiv
_atom_site_adp_type
_atom_site_occupancy
_atom_site_symmetry_multiplicity
_atom_site_Wyckoff_symbol
_atom_site_refinement_flags_posn
_atom_site_refinement_flags_adp
_atom_site_refinement_flags_occupancy
_atom_site_disorder_assembly
_atom_site_disorder_group
_atom_site_attached_hydrogens
O18 O 0.56757(19) 0.55121(18) 0.19292(13) 0.0410 Uani 1 4 a . . . . . .
O21 O 1.1907(2) -0.20264(17) -0.07739(12) 0.0401 Uani 1 4 a . . . . . .
O22 O 0.79687(14) -0.01053(13) 0.01529(8) 0.0216 Uani 1 4 a . . . . . .
N1 N 0.69815(19) 0.36902(16) 0.20182(13) 0.0291 Uani 1 4 a . . . . . .
N6 N 0.87807(16) -0.15276(15) 0.16273(10) 0.0180 Uani 1 4 a . . . . . .
C2 C 0.6568(2) 0.2538(2) 0.23094(14) 0.0274 Uani 1 4 a . . . . . .
C3 C 0.72447(19) 0.16348(19) 0.18697(13) 0.0215 Uani 1 4 a . . . . . .
C4 C 0.72835(19) 0.02646(19) 0.19084(13) 0.0201 Uani 1 4 a . . . . . .
C5 C 0.87034(18) -0.01737(17) 0.16053(12) 0.0160 Uani 1 4 a . . . . . .
C7 C 1.0120(2) -0.1975(2) 0.13436(13) 0.0235 Uani 1 4 a . . . . . .
C8 C 1.0432(2) -0.15742(19) 0.04236(13) 0.0233 Uani 1 4 a . . . . . .
C9 C 1.04237(19) -0.01771(18) 0.03821(13) 0.0208 Uani 1 4 a . . . . . .
C10 C 0.90564(18) 0.03400(17) 0.06859(11) 0.0164 Uani 1 4 a . . . . . .
C11 C 0.90470(19) 0.17414(17) 0.07131(12) 0.0196 Uani 1 4 a . . . . . .
C12 C 0.9809(2) 0.2546(2) 0.02193(15) 0.0287 Uani 1 4 a . . . . . .
C13 C 0.9616(2) 0.3819(2) 0.02991(17) 0.0330 Uani 1 4 a . . . . . .
C14 C 0.8697(2) 0.43389(19) 0.08656(16) 0.0293 Uani 1 4 a . . . . . .
C15 C 0.7946(2) 0.3528(2) 0.13812(14) 0.0247 Uani 1 4 a . . . . . .
C16 C 0.81187(18) 0.22615(18) 0.12835(13) 0.0195 Uani 1 4 a . . . . . .
C17 C 0.6597(3) 0.4844(2) 0.24126(16) 0.0332 Uani 1 4 a . . . . . .
C19 C 0.8532(2) -0.2010(2) 0.24993(13) 0.0276 Uani 1 4 a . . . . . .
C20 C 1.1776(3) -0.2136(2) 0.01322(16) 0.0359 Uani 1 4 a . . . . . .
C23 C 0.7954(3) 0.0312(3) -0.07160(14) 0.0390 Uani 1 4 a . . . . . .
H21 H 0.5882 0.2391 0.2774 0.0282 Uiso 1 4 a R . . . . .
H41 H 0.7119 -0.0017 0.2515 0.0196 Uiso 1 4 a R . . . . .
H42 H 0.6572 -0.0087 0.1520 0.0196 Uiso 1 4 a R . . . . .
H51 H 0.9395 0.0121 0.2030 0.0152 Uiso 1 4 a R . . . . .
H71 H 1.0832 -0.1643 0.1741 0.0225 Uiso 1 4 a R . . . . .
H72 H 1.0124 -0.2893 0.1370 0.0225 Uiso 1 4 a R . . . . .
H81 H 0.9726 -0.1877 0.0011 0.0226 Uiso 1 4 a R . . . . .
H91 H 1.1159 0.0150 0.0763 0.0194 Uiso 1 4 a R . . . . .
H92 H 1.0590 0.0088 -0.0228 0.0194 Uiso 1 4 a R . . . . .
H121 H 1.0503 0.2218 -0.0192 0.0272 Uiso 1 4 a R . . . . .
H131 H 1.0170 0.4379 -0.0073 0.0316 Uiso 1 4 a R . . . . .
H141 H 0.8569 0.5249 0.0906 0.0272 Uiso 1 4 a R . . . . .
H171 H 0.7430 0.5353 0.2497 0.0326 Uiso 1 4 a R . . . . .
H172 H 0.6172 0.4671 0.2987 0.0326 Uiso 1 4 a R . . . . .
H191 H 0.8593 -0.2928 0.2490 0.0247 Uiso 1 4 a R . . . . .
H192 H 0.9226 -0.1673 0.2907 0.0247 Uiso 1 4 a R . . . . .
H193 H 0.7607 -0.1758 0.2695 0.0247 Uiso 1 4 a R . . . . .
H201 H 1.2540 -0.1691 0.0419 0.0357 Uiso 1 4 a R . . . . .
H202 H 1.1802 -0.3024 0.0300 0.0357 Uiso 1 4 a R . . . . .
H231 H 0.7159 -0.0050 -0.1025 0.0347 Uiso 1 4 a R . . . . .
H232 H 0.8809 0.0053 -0.1011 0.0347 Uiso 1 4 a R . . . . .
H233 H 0.7884 0.1229 -0.0724 0.0347 Uiso 1 4 a R . . . . .
H211 H 1.2340 -0.2564 -0.0955 0.0500 Uiso 1 4 a R . . . . .
H181 H 0.6087 0.5916 0.1522 0.0500 Uiso 1 4 a R . . . . .

loop_
_atom_site_aniso_label
_atom_site_aniso_U_11
_atom_site_aniso_U_22
_atom_site_aniso_U_33
_atom_site_aniso_U_23
_atom_site_aniso_U_13
_atom_site_aniso_U_12
O18 0.0359(9) 0.0371(9) 0.0501(11) 0.0036(8) 0.0065(8) 0.0118(7)
O21 0.0540(11) 0.0298(8) 0.0366(9) 0.0009(7) 0.0192(8) 0.0194(8)
O22 0.0224(7) 0.0283(7) 0.0142(6) 0.0001(5) -0.0047(5) -0.0012(5)
N1 0.0283(9) 0.0216(9) 0.0373(10) -0.0027(8) 0.0075(8) 0.0051(7)
N6 0.0248(8) 0.0162(7) 0.0131(7) 0.0008(6) -0.0032(6) -0.0002(6)
C2 0.0246(9) 0.0274(10) 0.0303(11) -0.0032(9) 0.0086(8) 0.0015(8)
C3 0.0177(8) 0.0238(9) 0.0230(9) -0.0022(8) 0.0036(7) -0.0005(7)
C4 0.0212(8) 0.0209(9) 0.0181(8) 0.0006(7) 0.0065(7) -0.0012(7)
C5 0.0167(8) 0.0180(8) 0.0131(8) -0.0041(7) -0.0015(6) -0.0030(6)
C7 0.0277(10) 0.0196(9) 0.0231(9) 0.0002(7) -0.0047(7) 0.0071(7)
C8 0.0260(10) 0.0227(9) 0.0214(9) -0.0019(8) 0.0001(7) 0.0061(8)
C9 0.0173(8) 0.0235(9) 0.0216(9) 0.0008(7) 0.0046(7) 0.0036(7)
C10 0.0154(8) 0.0177(8) 0.0162(8) 0.0008(7) 0.0012(7) 0.0010(7)
C11 0.0166(8) 0.0217(9) 0.0204(9) 0.0011(7) 0.0009(7) -0.0008(7)
C12 0.0263(10) 0.0270(10) 0.0329(11) 0.0047(9) 0.0121(9) 0.0004(8)
C13 0.0311(10) 0.0261(11) 0.0420(12) 0.0126(9) 0.0069(10) -0.0063(9)
C14 0.0305(11) 0.0164(8) 0.0412(12) 0.0055(9) -0.0018(9) -0.0002(8)
C15 0.0203(9) 0.0223(10) 0.0315(10) -0.0015(8) -0.0016(8) 0.0015(8)
C16 0.0160(8) 0.0188(9) 0.0236(9) -0.0001(7) 0.0007(7) 0.0009(7)
C17 0.0394(12) 0.0262(10) 0.0340(11) -0.0079(9) 0.0002(9) 0.0069(9)
C19 0.0423(11) 0.0218(9) 0.0186(9) 0.0029(8) -0.0019(8) -0.0011(8)
C20 0.0376(12) 0.0370(12) 0.0330(11) -0.0003(10) 0.0056(9) 0.0203(10)
C23 0.0348(12) 0.0631(16) 0.0192(10) 0.0104(11) -0.0046(9) -0.0015(12)

loop_
_atom_type_symbol
_atom_type_scat_dispersion_real
_atom_type_scat_dispersion_imag
_atom_type_scat_Cromer_Mann_a1
_atom_type_scat_Cromer_Mann_b1
_atom_type_scat_Cromer_Mann_a2
_atom_type_scat_Cromer_Mann_b2
_atom_type_scat_Cromer_Mann_a3
_atom_type_scat_Cromer_Mann_b3
_atom_type_scat_Cromer_Mann_a4
_atom_type_scat_Cromer_Mann_b4
_atom_type_scat_Cromer_Mann_c
_atom_type_scat_source
C 0.0181 0.0091 2.3100 20.8439 1.0200 10.2075 1.5886 0.5687 0.8650 51.6512 0.2156 'International Tables Vol C 4.2.6.8 and 6.1.1.4'
H 0.0000 0.0000 0.4930 10.5109 0.3229 26.1257 0.1402 3.1424 0.0408 57.7998 0.0030 'International Tables Vol C 4.2.6.8 and 6.1.1.4'
N 0.0311 0.0180 12.2126 0.0057 3.1322 9.8933 2.0125 28.9975 1.1663 0.5826 -11.5290 'International Tables Vol C 4.2.6.8 and 6.1.1.4'
O 0.0492 0.0322 3.0485 13.2771 2.2868 5.7011 1.5463 0.3239 0.8670 32.9089 0.2508 'International Tables Vol C 4.2.6.8 and 6.1.1.4'

loop_
_geom_angle_atom_site_label_1
_geom_angle_site_symmetry_1
_geom_angle_atom_site_label_2
_geom_angle_site_symmetry_2
_geom_angle_atom_site_label_3
_geom_angle_site_symmetry_3
_geom_angle
_geom_angle_publ_flag
C17 . O18 . H181 . 110.528 no
C20 . O21 . H211 . 110.167 no
C10 . O22 . C23 . 116.27(16) no
C2 . N1 . C15 . 108.55(18) no
C2 . N1 . C17 . 124.57(18) no
C15 . N1 . C17 . 126.3(2) no
C5 . N6 . C7 . 111.63(15) no
C5 . N6 . C19 . 111.70(15) no
C7 . N6 . C19 . 107.76(15) no
N1 . C2 . C3 . 110.01(18) no
N1 . C2 . H21 . 125.079 no
C3 . C2 . H21 . 124.910 no
C2 . C3 . C4 . 135.20(18) no
C2 . C3 . C16 . 105.53(18) no
C4 . C3 . C16 . 119.21(17) no
C3 . C4 . C5 . 108.53(15) no
C3 . C4 . H41 . 109.818 no
C5 . C4 . H41 . 109.616 no
C3 . C4 . H42 . 109.853 no
C5 . C4 . H42 . 109.545 no
H41 . C4 . H42 . 109.466 no
C4 . C5 . N6 . 110.26(14) no
C4 . C5 . C10 . 111.41(15) no
N6 . C5 . C10 . 111.44(14) no
C4 . C5 . H51 . 108.611 no
N6 . C5 . H51 . 105.650 no
C10 . C5 . H51 . 109.262 no
N6 . C7 . C8 . 111.42(16) no
N6 . C7 . H71 . 109.116 no
C8 . C7 . H71 . 109.230 no
N6 . C7 . H72 . 108.689 no
C8 . C7 . H72 . 108.894 no
H71 . C7 . H72 . 109.467 no
C7 . C8 . C9 . 108.97(17) no
C7 . C8 . C20 . 109.69(18) no
C9 . C8 . C20 . 113.06(18) no
C7 . C8 . H81 . 111.225 no
C9 . C8 . H81 . 107.358 no
C20 . C8 . H81 . 106.529 no
C8 . C9 . C10 . 110.96(16) no
C8 . C9 . H91 . 109.087 no
C10 . C9 . H91 . 109.119 no
C8 . C9 . H92 . 109.104 no
C10 . C9 . H92 . 109.086 no
H91 . C9 . H92 . 109.467 no
C9 . C10 . C5 . 110.02(15) no
C9 . C10 . O22 . 110.95(15) no
C5 . C10 . O22 . 103.53(13) no
C9 . C10 . C11 . 112.33(15) no
C5 . C10 . C11 . 109.28(15) no
O22 . C10 . C11 . 110.37(15) no
C10 . C11 . C12 . 127.88(18) no
C10 . C11 . C16 . 115.33(16) no
C12 . C11 . C16 . 116.74(18) no
C11 . C12 . C13 . 120.2(2) no
C11 . C12 . H121 . 119.789 no
C13 . C12 . H121 . 120.054 no
C12 . C13 . C14 . 123.3(2) no
C12 . C13 . H131 . 118.462 no
C14 . C13 . H131 . 118.270 no
C13 . C14 . C15 . 116.76(19) no
C13 . C14 . H141 . 121.845 no
C15 . C14 . H141 . 121.399 no
C14 . C15 . N1 . 133.7(2) no
C14 . C15 . C16 . 119.69(19) no
N1 . C15 . C16 . 106.66(19) no
C3 . C16 . C15 . 109.25(17) no
C3 . C16 . C11 . 127.37(18) no
C15 . C16 . C11 . 123.35(19) no
N1 . C17 . O18 . 113.6(2) no
N1 . C17 . H171 . 108.600 no
O18 . C17 . H171 . 108.709 no
N1 . C17 . H172 . 108.730 no
O18 . C17 . H172 . 107.653 no
H171 . C17 . H172 . 109.467 no
N6 . C19 . H191 . 109.496 no
N6 . C19 . H192 . 109.487 no
H191 . C19 . H192 . 109.476 no
N6 . C19 . H193 . 109.417 no
H191 . C19 . H193 . 109.476 no
H192 . C19 . H193 . 109.477 no
C8 . C20 . O21 . 109.75(19) no
C8 . C20 . H201 . 109.253 no
O21 . C20 . H201 . 109.274 no
C8 . C20 . H202 . 109.370 no
O21 . C20 . H202 . 109.712 no
H201 . C20 . H202 . 109.466 no
O22 . C23 . H231 . 109.497 no
O22 . C23 . H232 . 109.503 no
H231 . C23 . H232 . 109.476 no
O22 . C23 . H233 . 109.400 no
H231 . C23 . H233 . 109.475 no
H232 . C23 . H233 . 109.476 no

loop_
_geom_bond_atom_site_label_1
_geom_bond_site_symmetry_1
_geom_bond_atom_site_label_2
_geom_bond_site_symmetry_2
_geom_bond_distance
_geom_bond_publ_flag
O18 . C17 . 1.383(3) no
O18 . H181 . 0.868 no
O21 . C20 . 1.412(3) no
O21 . H211 . 0.776 no
O22 . C10 . 1.437(2) no
O22 . C23 . 1.418(2) no
N1 . C2 . 1.393(3) no
N1 . C15 . 1.381(3) no
N1 . C17 . 1.446(3) no
N6 . C5 . 1.475(2) no
N6 . C7 . 1.475(3) no
N6 . C19 . 1.467(3) no
C2 . C3 . 1.369(3) no
C2 . H21 . 1.000 no
C3 . C4 . 1.492(3) no
C3 . C16 . 1.425(3) no
C4 . C5 . 1.552(2) no
C4 . H41 . 1.000 no
C4 . H42 . 1.000 no
C5 . C10 . 1.566(2) no
C5 . H51 . 1.000 no
C7 . C8 . 1.519(3) no
C7 . H71 . 1.000 no
C7 . H72 . 1.000 no
C8 . C9 . 1.521(3) no
C8 . C20 . 1.529(3) no
C8 . H81 . 1.000 no
C9 . C10 . 1.535(2) no
C9 . H91 . 1.000 no
C9 . H92 . 1.000 no
C10 . C11 . 1.525(2) no
C11 . C12 . 1.384(3) no
C11 . C16 . 1.392(3) no
C12 . C13 . 1.402(3) no
C12 . H121 . 1.000 no
C13 . C14 . 1.382(3) no
C13 . H131 . 1.000 no
C14 . C15 . 1.400(3) no
C14 . H141 . 1.000 no
C15 . C16 . 1.397(3) no
C17 . H171 . 1.000 no
C17 . H172 . 1.000 no
C19 . H191 . 1.000 no
C19 . H192 . 1.000 no
C19 . H193 . 1.000 no
C20 . H201 . 1.000 no
C20 . H202 . 1.000 no
C23 . H231 . 1.000 no
C23 . H232 . 1.000 no
C23 . H233 . 1.000 no

loop_
_cod_related_entry_id
_cod_related_entry_database
_cod_related_entry_code
1 ChemSpider 30653880
